data_1577469
loop_
_publ_author_name
'Lopes Cavalcante, Larissa'
'Maynard-Casely, Helen E.'
'Cable, Morgan L.'
'Duyker, Samuel G.'
'Fayolle, Edith C.'
'Hodyss, Robert'
'Kennedy, Brendan J.'
'Vu, Tuan H.'
'Ennis, Courtney'

_publ_section_title
;
 Crystal structure of diacetylene unveiled by X-ray and neutron
 diffraction, Raman spectroscopy and periodic DFT
;
_journal_issue 1
_journal_name_full IUCrJ
_journal_page_first 94
_journal_page_last 104
_journal_paper_doi 10.1107/S2052252525010486
_journal_volume 13
_journal_year 2026
_chemical_formula_sum 'C4 H2'
_chemical_formula_weight 50.06
_chemical_name_common Diacetylene
_chemical_name_systematic 1,3-butadiyne
_space_group_IT_number 62
_space_group_name_Hall '-P 2ac 2n'
_space_group_name_H-M_alt 'P n m a'
_symmetry_cell_setting orthorhombic
_symmetry_space_group_name_H-M 'P n m a'
_cell_angle_alpha 90
_cell_angle_beta 90
_cell_angle_gamma 90
_cell_formula_units_Z 4
_cell_length_a 9.378(5)
_cell_length_b 6.1622(31)
_cell_length_c 5.7605(27)
_cell_measurement_temperature 165
_cell_volume 332.9(3)
_computing_data_collection 'SICS Revision:e94ab1a Branch: RELEASE-3_6'
_computing_data_reduction 'Gumtree Wombat/Python routines'
_computing_structure_refinement 'GSAS-II (Toby & Von Dreele, J. Appl. Cryst. 46, 544-549, 2013)'
_computing_structure_solution 'FOX 2022.1'
_diffrn_ambient_temperature 165
_diffrn_radiation_probe neutron
_diffrn_radiation_wavelength 2.413
_diffrn_source_power 0.00
_exptl_crystal_density_diffrn 0.9988
_exptl_crystal_description powder
_pd_calc_method 'Rietveld Refinement'
_pd_instr_2theta_monochr_pre 90.006
_pd_instr_dist_spec/detc 728.0
_pd_instr_geometry
;
Cylindrical gas-filled wire-array detector centred on sample illuminated by 
monochromatic neutrons with optional oscillating collimator in front of 
detector.
;
_pd_instr_location
;
Wombat High Intensity Powder Diffractometer at  OPAL facility, Bragg Institute, 
Australia
;
_pd_instr_monochr_pre_spec '113 reflection from Ge crystal, 115 cut'
_pd_meas_datetime_initiated 2023-03-11T04:26:36
_pd_meas_info_author_email P13601
_pd_meas_info_author_name None
_pd_meas_info_author_phone nil
_pd_meas_number_of_points 943
_pd_meas_scan_method cont
_pd_proc_info_data_reduction
;
Data normalised to 491065.000000 on bm1_counts with error propagation assuming 
counting statistics
;
_pd_proc_info_datetime 2025-09-30T20:42
_pd_proc_ls_background_function
;
Background function: "chebyschev-1" function with 4 terms:
    92006.254, -22409.941, 6787.446, 2061.987, 
;
_pd_proc_ls_pref_orient_corr
;
March-Dollase correction (Dollase, 1986): [010] refined to 0.8598(79).
;
_pd_proc_ls_profile_function
;
Finger-Cox-Jephcoat function parameters U, V, W, X, Y, SH/L:
  peak variance(Gauss) = Utan(Th)^2^+Vtan(Th)+W:
  peak HW(Lorentz) = X/cos(Th)+Ytan(Th); SH/L = S/L+H/L
  U, V, W in (centideg)^2^, X & Y in centideg
    312.340, 99.514, 136.121, 27.0(10), 0.000, 0.023, 
;
_pd_proc_ls_prof_R_factor 0.02025
_pd_proc_ls_prof_wR_expected 0.00798
_pd_proc_ls_prof_wR_factor 0.03082
_pd_spec_mount_mode transmission
_pd_spec_shape cylinder
_refine_ls_goodness_of_fit_all 3.886
_refine_ls_matrix_type full
_refine_ls_number_parameters 11
_refine_ls_R_Fsqd_factor 0.21154
_refine_ls_shift/su_max 0.3649
_refine_ls_wR_factor_obs 0.03082
_reflns_d_resolution_high 1.308
_reflns_d_resolution_low 4.908
_reflns_limit_h_max 6
_reflns_limit_h_min 0
_reflns_limit_k_max 4
_reflns_limit_k_min 0
_reflns_limit_l_max 4
_reflns_limit_l_min 0
_reflns_number_total 91
_cod_data_source_file fc5083sup1_ED.cif
_cod_data_source_block Rietveld+RB_NPD165K
_cod_original_cell_volume 332.9(4)
_cod_database_code 1577469

loop_
_space_group_symop_id
_space_group_symop_operation_xyz
1 x,y,z
2 1/2-x,1/2+y,1/2+z
3 x,1/2-y,z
4 1/2-x,-y,1/2+z
5 -x,-y,-z
6 1/2+x,1/2-y,1/2-z
7 -x,1/2+y,-z
8 1/2+x,y,1/2-z

loop_
_atom_site_label
_atom_site_type_symbol
_atom_site_fract_x
_atom_site_fract_y
_atom_site_fract_z
_atom_site_occupancy
_atom_site_adp_type
_atom_site_U_iso_or_equiv
_atom_site_site_symmetry_multiplicity
C1 C 0.24850 0.75000 0.21680 1.0000 Uiso 0.0513 4
C2 C 0.17399 0.75000 0.38615 1.0000 Uiso 0.0513 4
C3 C 0.07886 0.75000 0.60236 1.0000 Uiso 0.0513 4
C4 C 0.00434 0.75000 0.77172 1.0000 Uiso 0.0513 4
H5 H -0.06177 0.75000 0.92199 1.0000 Uiso 0.0513 4
H6 H 0.31462 0.75000 0.06652 1.0000 Uiso 0.0513 4

loop_
_atom_type_symbol
_atom_type_number_in_cell
_atom_type_scat_Cromer_Mann_a1
_atom_type_scat_Cromer_Mann_a2
_atom_type_scat_Cromer_Mann_a3
_atom_type_scat_Cromer_Mann_a4
_atom_type_scat_Cromer_Mann_b1
_atom_type_scat_Cromer_Mann_b2
_atom_type_scat_Cromer_Mann_b3
_atom_type_scat_Cromer_Mann_b4
_atom_type_scat_Cromer_Mann_c
_atom_type_scat_length_neutron
_atom_type_scat_source
C 16 2.31 1.02 1.5886 0.865 20.8439 10.2075 0.5687 51.6512 0.2156 0.6647 https://raw.githubusercontent.com/AdvancedPhotonSource/GSAS-II/refs/heads/main/GSASII/atmdata.py
H 8 0.493 0.3229 0.1402 0.0408 10.5109 26.1257 3.1424 57.7997 0.003 -0.374 https://raw.githubusercontent.com/AdvancedPhotonSource/GSAS-II/refs/heads/main/GSASII/atmdata.py

loop_
_audit_conform_dict_name
_audit_conform_dict_version
_audit_conform_dict_location
cif_core.dic . ftp://ftp.iucr.org/pub/cif_core.dic
cif_pd.dic . ftp://ftp.iucr.org/pub/cif_pd.dic

loop_
_geom_angle_atom_site_label_1
_geom_angle_atom_site_label_2
_geom_angle_atom_site_label_3
_geom_angle
_geom_angle_site_symmetry_1
_geom_angle_site_symmetry_2
_geom_angle_site_symmetry_3
_geom_angle_publ_flag
C2 C1 H6 180 1_555 1_555 1_555 yes
C1 C2 C3 179.999 1_555 1_555 1_555 yes
C2 C3 C4 179.999 1_555 1_555 1_555 yes
C3 C4 H5 179.999 1_555 1_555 1_555 yes

loop_
_geom_bond_atom_site_label_1
_geom_bond_atom_site_label_2
_geom_bond_distance
_geom_bond_site_symmetry_1
_geom_bond_site_symmetry_2
_geom_bond_publ_flag
C1 C2 1.20002 1_555 1_555 yes
C1 H6 1.06483 1_555 1_555 yes
C2 C1 1.20002 1_555 1_555 yes
C2 C3 1.53207 1_555 1_555 yes
C3 C2 1.53207 1_555 1_555 yes
C3 C4 1.20002 1_555 1_555 yes
C4 C3 1.20002 1_555 1_555 yes
C4 H5 1.06483 1_555 1_555 yes
H5 C4 1.06483 1_555 1_555 yes
H6 C1 1.06483 1_555 1_555 yes

loop_
_restr_rigid_body_id
_restr_rigid_body_atom_site_label
_restr_rigid_body_site_symmetry
_restr_rigid_body_class_id
1 C1 1_555 1
2 C2 1_555 1
3 C3 1_555 1
4 C4 1_555 1
5 H5 1_555 1
6 H6 1_555 1

loop_
_restr_rigid_body_class_class_id
_restr_rigid_body_class_details
1
;
Vector rigid body with 6 atoms
Site symmetry @ origin: 1, multiplicity: 4
  No. Type     vx         vy         vz
  0    C     0.1161     1.5753    -1.1706
  1    C     0.0452     0.6138    -0.4561
  2    C    -0.0453    -0.6138     0.4561
  3    C    -0.1161    -1.5753     1.1706
  4    H    -0.1790    -2.4285     1.8046
  5    H     0.1790     2.4285    -1.8046
Location:
names :       Pos x       Pos y       Pos z       Ori a       Ori i       
Ori j       Ori k        Frac
values:     0.12642     0.75000     0.49426     0.86919    -0.39863    
-0.20317    -0.21052     1.00000
esds  :     0.00167                 0.00238
 Thermal motion:
  names :        Uiso
  values:     0.05132
  esds  :     0.00192
;

loop_
_cod_changelog_entry_id
_cod_changelog_entry_author
_cod_changelog_entry_date
_cod_changelog_entry_text
1 'Saulius Gra\<zulis' 2026-08-17T01:59:31+03:00
;
Diffractogram data block with _pd_block_id '165 K diacetylene' is
listed in the phase data block 'data_Rietveld+RB_NPD165K', but does
not exist, so it was commented out:

_pd_block_diffractogram_id        '165 K diacetylene'
;
2 'Saulius Gra\<zulis' 2026-08-17T01:59:31+03:00
;
Merginh the following datablock into the coordinate datablock:

# CIFX: Changed following block name from restr_rigid_body_[]

data_restr_rigid_body_[]_2
;
